data_1562438
loop_
_publ_author_name
'Balboni, Enrica'
'Burns, Peter C.'

_publ_section_title
;
 Cation--cation interactions and cation exchange in a series of
 isostructural framework uranyl tungstates
;
_journal_name_full 'Journal of Solid State Chemistry'
_journal_page_first 1
_journal_page_last 8
_journal_paper_doi 10.1016/j.jssc.2014.02.001
_journal_volume 213
_journal_year 2014
_chemical_formula_sum 'O33 Rb2 U6 W2'
_chemical_formula_weight 2494.82
_chemical_name_common Rb(UO2)3(WO6)(OH)(H2O)3.5
_chemical_name_systematic
; 
 Rubidium uranyl tungstate
;
_space_group_IT_number 9
_space_group_name_Hall 'C -2yc'
_space_group_name_H-M_alt 'C 1 c 1'
_symmetry_cell_setting monoclinic
_symmetry_space_group_name_H-M 'C 1 c 1'
_atom_sites_solution_hydrogens none
_atom_sites_solution_primary direct
_atom_sites_solution_secondary difmap
_cell_angle_alpha 90.00
_cell_angle_beta 102.205(2)
_cell_angle_gamma 90.00
_cell_formula_units_Z 2
_cell_length_a 12.940(2)
_cell_length_b 10.231(2)
_cell_length_c 11.259(2)
_cell_measurement_temperature 296(2)
_cell_measurement_theta_max 0.7456
_cell_measurement_theta_min 0.3925
_cell_volume 1456.9(4)
_computing_structure_refinement 'SHELXL-97 (Sheldrick, 2008)'
_computing_structure_solution 'SHELXS-97 (Sheldrick, 2008)'
_diffrn_ambient_temperature 296(2)
_diffrn_measured_fraction_theta_full 0.993
_diffrn_measured_fraction_theta_max 0.993
_diffrn_measurement_device_type 'BRUKER AXS Quazar-1 CCD-4k'
_diffrn_measurement_method 'phi-omega scan'
_diffrn_radiation_monochromator graphite
_diffrn_radiation_source 'fine-focus sealed tube'
_diffrn_radiation_type MoK\a
_diffrn_radiation_wavelength 0.71073
_diffrn_reflns_av_R_equivalents 0.0381
_diffrn_reflns_av_sigmaI/netI 0.0623
_diffrn_reflns_limit_h_max 16
_diffrn_reflns_limit_h_min -15
_diffrn_reflns_limit_k_max 13
_diffrn_reflns_limit_k_min -13
_diffrn_reflns_limit_l_max 14
_diffrn_reflns_limit_l_min -14
_diffrn_reflns_number 5693
_diffrn_reflns_theta_full 27.60
_diffrn_reflns_theta_max 27.60
_diffrn_reflns_theta_min 2.56
_exptl_absorpt_coefficient_mu 44.513
_exptl_absorpt_correction_T_max 0.7456
_exptl_absorpt_correction_T_min 0.3925
_exptl_absorpt_correction_type multi-scan
_exptl_absorpt_process_details 'SADABS Version 2.03'
_exptl_crystal_colour yellow
_exptl_crystal_density_diffrn 5.687
_exptl_crystal_density_method 'not measured'
_exptl_crystal_description prism
_exptl_crystal_F_000 2076
_exptl_crystal_size_max 0.13
_exptl_crystal_size_mid 0.11
_exptl_crystal_size_min 0.07
_refine_diff_density_max 3.414
_refine_diff_density_min -4.691
_refine_diff_density_rms 0.524
_refine_ls_abs_structure_details 'Flack H D (1983), Acta Cryst. A39, 876-881'
_refine_ls_abs_structure_Flack 0.29(2)
_refine_ls_extinction_method none
_refine_ls_goodness_of_fit_ref 1.043
_refine_ls_hydrogen_treatment none
_refine_ls_matrix_type full
_refine_ls_number_parameters 115
_refine_ls_number_reflns 3097
_refine_ls_number_restraints 2
_refine_ls_restrained_S_all 1.043
_refine_ls_R_factor_all 0.0421
_refine_ls_R_factor_gt 0.0394
_refine_ls_shift/su_max 0.000
_refine_ls_shift/su_mean 0.000
_refine_ls_structure_factor_coef Fsqd
_refine_ls_weighting_details 'calc w=1/[\s^2^(Fo^2^)+(0.0257P)^2^+142.6432P] where P=(Fo^2^+2Fc^2^)/3'
_refine_ls_weighting_scheme calc
_refine_ls_wR_factor_gt 0.0910
_refine_ls_wR_factor_ref 0.0929
_reflns_number_gt 2950
_reflns_number_total 3097
_reflns_threshold_expression >2sigma(I)
_cod_data_source_file JSSC-2014-213-1.cif
_cod_data_source_block RbUW
_cod_original_cell_volume 1457.0(5)
_cod_original_sg_symbol_H-M 'C c'
_cod_database_code 1562438

loop_
_symmetry_equiv_pos_as_xyz
'x, y, z'
'x, -y, z+1/2'
'x+1/2, y+1/2, z'
'x+1/2, -y+1/2, z+1/2'

loop_
_atom_site_label
_atom_site_type_symbol
_atom_site_fract_x
_atom_site_fract_y
_atom_site_fract_z
_atom_site_U_iso_or_equiv
_atom_site_adp_type
_atom_site_occupancy
_atom_site_symmetry_multiplicity
_atom_site_calc_flag
_atom_site_refinement_flags
_atom_site_disorder_assembly
_atom_site_disorder_group
U1 U 0.96402(6) -0.12351(7) 0.59581(6) 0.00734(16) Uani 1 1 d . . .
U2 U 0.37798(5) 0.13762(7) 0.33712(6) 0.00720(16) Uani 1 1 d . . .
U3 U 0.62175(5) 0.35556(7) 0.35014(6) 0.00659(17) Uani 1 1 d . . .
W1 W 0.23812(6) 0.08345(8) 0.56328(7) 0.00638(17) Uani 1 1 d . . .
Rb1 Rb 1.1544(4) -0.4681(5) 0.6101(5) 0.0748(13) Uani 1 1 d . . .
O1 O 0.1129(11) -0.0271(14) 0.5325(13) 0.010(3) Uiso 1 1 d . . .
O2 O 0.8840(12) -0.0045(16) 0.5093(14) 0.014(3) Uiso 1 1 d . . .
O3 O 0.7102(11) 0.2354(15) 0.4324(13) 0.009(3) Uiso 1 1 d . . .
O4 O 0.3339(11) 0.2066(15) 0.5318(13) 0.010(3) Uiso 1 1 d . . .
O5 O 0.5281(11) 0.4696(15) 0.2553(13) 0.012(3) Uiso 1 1 d . . .
O6 O 0.2936(13) 0.2654(16) 0.2631(14) 0.015(3) Uiso 1 1 d . . .
O7 O 0.9963(12) -0.2179(15) 0.4344(13) 0.012(3) Uiso 1 1 d . . .
O8 O 0.1236(13) 0.2271(17) 0.4489(15) 0.019(4) Uiso 1 1 d . . .
O9 O 1.0438(13) -0.2408(15) 0.6910(14) 0.015(3) Uiso 1 1 d . . .
O10 O 0.2038(11) 0.1765(14) 0.6897(12) 0.007(3) Uiso 1 1 d . . .
O11 O 0.2424(12) 0.0161(15) 0.3975(13) 0.011(3) Uiso 1 1 d . . .
O12 O 0.5197(12) 0.1833(16) 0.2288(14) 0.017(3) Uiso 1 1 d . . .
O13 O 0.3307(11) -0.0251(14) 0.6500(13) 0.010(3) Uiso 1 1 d . . .
O14 O 0.8350(13) -0.1168(16) 0.7363(14) 0.017(3) Uiso 1 1 d . . .
O15 O 0.4657(12) 0.0084(15) 0.4076(13) 0.012(3) Uiso 1 1 d . . .
O16 O -0.0677(12) 0.2660(15) 0.4965(13) 0.013(3) Uiso 1 1 d . . .
O17 O 0.167(3) 0.461(4) 0.370(3) 0.028(8) Uiso 0.50 1 d P . .

loop_
_atom_site_aniso_label
_atom_site_aniso_U_11
_atom_site_aniso_U_22
_atom_site_aniso_U_33
_atom_site_aniso_U_23
_atom_site_aniso_U_13
_atom_site_aniso_U_12
U1 0.0048(3) 0.0081(3) 0.0092(4) -0.0001(3) 0.0014(3) -0.0011(3)
U2 0.0057(4) 0.0076(4) 0.0081(4) -0.0002(3) 0.0011(3) -0.0010(3)
U3 0.0044(4) 0.0083(4) 0.0070(4) 0.0004(3) 0.0011(3) 0.0002(3)
W1 0.0039(3) 0.0072(4) 0.0084(4) -0.0004(3) 0.0020(3) -0.0013(3)
Rb1 0.059(3) 0.067(3) 0.091(3) -0.012(2) -0.001(2) 0.005(2)

loop_
_atom_type_symbol
_atom_type_description
_atom_type_scat_dispersion_real
_atom_type_scat_dispersion_imag
_atom_type_scat_source
O O 0.0106 0.0060 'International Tables Vol C Tables 4.2.6.8 and 6.1.1.4'
Rb Rb -0.9393 2.9676 'International Tables Vol C Tables 4.2.6.8 and 6.1.1.4'
W W -0.8490 6.8722 'International Tables Vol C Tables 4.2.6.8 and 6.1.1.4'
U U -9.6767 9.6646 'International Tables Vol C Tables 4.2.6.8 and 6.1.1.4'

loop_
_geom_angle_atom_site_label_1
_geom_angle_atom_site_label_2
_geom_angle_atom_site_label_3
_geom_angle
_geom_angle_site_symmetry_1
_geom_angle_site_symmetry_3
O2 U1 O9 176.9(7) . .
O2 U1 O7 92.2(7) . .
O9 U1 O7 90.8(6) . .
O2 U1 O5 91.7(6) . 4
O9 U1 O5 85.8(6) . 4
O7 U1 O5 145.0(5) . 4
O2 U1 O1 88.1(6) . 1_655
O9 U1 O1 93.2(6) . 1_655
O7 U1 O1 68.1(5) . 1_655
O5 U1 O1 77.3(5) 4 1_655
O2 U1 O4 92.4(6) . 3_545
O9 U1 O4 88.5(6) . 3_545
O7 U1 O4 71.2(5) . 3_545
O5 U1 O4 143.3(5) 4 3_545
O1 U1 O4 139.2(5) 1_655 3_545
O2 U1 O14 86.5(6) . .
O9 U1 O14 91.0(6) . .
O7 U1 O14 143.4(6) . .
O5 U1 O14 71.6(5) 4 .
O1 U1 O14 148.2(5) 1_655 .
O4 U1 O14 72.3(5) 3_545 .
O2 U1 U3 88.8(5) . 3_545
O9 U1 U3 93.9(5) . 3_545
O7 U1 U3 29.9(4) . 3_545
O5 U1 U3 115.5(3) 4 3_545
O1 U1 U3 38.2(3) 1_655 3_545
O4 U1 U3 101.0(3) 3_545 3_545
O14 U1 U3 171.7(4) . 3_545
O2 U1 U2 88.7(5) . 3_545
O9 U1 U2 93.8(5) . 3_545
O7 U1 U2 31.5(4) . 3_545
O5 U1 U2 176.5(3) 4 3_545
O1 U1 U2 99.2(3) 1_655 3_545
O4 U1 U2 40.0(3) 3_545 3_545
O14 U1 U2 111.9(4) . 3_545
U3 U1 U2 61.06(2) 3_545 3_545
O2 U1 Rb1 149.2(5) . .
O9 U1 Rb1 33.8(5) . .
O7 U1 Rb1 57.0(4) . .
O5 U1 Rb1 114.0(4) 4 .
O1 U1 Rb1 81.9(4) 1_655 .
O4 U1 Rb1 77.2(4) 3_545 .
O14 U1 Rb1 116.7(4) . .
U3 U1 Rb1 65.49(7) 3_545 .
U2 U1 Rb1 64.58(6) 3_545 .
O2 U1 Rb1 47.6(5) . 3_455
O9 U1 Rb1 130.1(5) . 3_455
O7 U1 Rb1 122.3(4) . 3_455
O5 U1 Rb1 84.7(4) 4 3_455
O1 U1 Rb1 131.6(4) 1_655 3_455
O4 U1 Rb1 71.6(3) 3_545 3_455
O14 U1 Rb1 39.8(4) . 3_455
U3 U1 Rb1 133.91(7) 3_545 3_455
U2 U1 Rb1 98.12(6) 3_545 3_455
Rb1 U1 Rb1 145.80(13) . 3_455
O6 U2 O15 178.0(7) . .
O6 U2 O7 91.8(6) . 3_455
O15 U2 O7 88.1(6) . 3_455
O6 U2 O13 85.6(6) . 2_554
O15 U2 O13 93.2(6) . 2_554
O7 U2 O13 141.1(5) 3_455 2_554
O6 U2 O11 95.8(6) . .
O15 U2 O11 85.7(6) . .
O7 U2 O11 132.7(5) 3_455 .
O13 U2 O11 86.1(5) 2_554 .
O6 U2 O12 94.3(6) . .
O15 U2 O12 83.8(6) . .
O7 U2 O12 67.1(5) 3_455 .
O13 U2 O12 74.3(5) 2_554 .
O11 U2 O12 157.2(5) . .
O6 U2 O4 88.4(6) . .
O15 U2 O4 93.5(6) . .
O7 U2 O4 69.0(5) 3_455 .
O13 U2 O4 149.4(5) 2_554 .
O11 U2 O4 64.7(5) . .
O12 U2 O4 136.1(5) . .
O6 U2 W1 95.6(5) . .
O15 U2 W1 86.4(5) . .
O7 U2 W1 98.9(4) 3_455 .
O13 U2 W1 120.0(3) 2_554 .
O11 U2 W1 33.9(3) . .
O12 U2 W1 163.2(4) . .
O4 U2 W1 31.0(3) . .
O6 U2 U1 86.5(5) . 3_455
O15 U2 U1 94.5(5) . 3_455
O7 U2 U1 30.5(4) 3_455 3_455
O13 U2 U1 168.1(3) 2_554 3_455
O11 U2 U1 103.5(3) . 3_455
O12 U2 U1 97.5(4) . 3_455
O4 U2 U1 38.9(3) . 3_455
W1 U2 U1 69.65(2) . 3_455
O6 U2 U3 90.5(5) . .
O15 U2 U3 88.5(5) . .
O7 U2 U3 29.2(4) 3_455 .
O13 U2 U3 111.8(3) 2_554 .
O11 U2 U3 161.4(3) . .
O12 U2 U3 38.2(4) . .
O4 U2 U3 98.1(3) . .
W1 U2 U3 128.10(3) . .
U1 U2 U3 59.342(19) 3_455 .
O6 U2 Rb1 147.4(5) . 3_455
O15 U2 Rb1 32.9(5) . 3_455
O7 U2 Rb1 56.1(4) 3_455 3_455
O13 U2 Rb1 122.0(4) 2_554 3_455
O11 U2 Rb1 102.5(4) . 3_455
O12 U2 Rb1 79.0(4) . 3_455
O4 U2 Rb1 75.8(3) . 3_455
W1 U2 Rb1 85.40(7) . 3_455
U1 U2 Rb1 63.30(6) 3_455 3_455
U3 U2 Rb1 64.50(7) . 3_455
O3 U3 O5 175.3(7) . .
O3 U3 O7 89.5(6) . 3_455
O5 U3 O7 90.7(6) . 3_455
O3 U3 O11 92.5(6) . 3
O5 U3 O11 90.8(6) . 3
O7 U3 O11 133.8(5) 3_455 3
O3 U3 O10 87.6(6) . 4_554
O5 U3 O10 89.5(6) . 4_554
O7 U3 O10 143.2(5) 3_455 4_554
O11 U3 O10 83.0(5) 3 4_554
O3 U3 O1 92.4(6) . 3
O5 U3 O1 92.0(6) . 3
O7 U3 O1 68.0(5) 3_455 3
O11 U3 O1 65.7(5) 3 3
O10 U3 O1 148.7(5) 4_554 3
O3 U3 O12 90.3(6) . .
O5 U3 O12 85.5(6) . .
O7 U3 O12 68.3(5) 3_455 .
O11 U3 O12 157.8(5) 3 .
O10 U3 O12 75.1(5) 4_554 .
O1 U3 O12 136.2(5) 3 .
O3 U3 W1 88.1(5) . 3
O5 U3 W1 96.4(5) . 3
O7 U3 W1 100.7(4) 3_455 3
O11 U3 W1 33.3(4) 3 3
O10 U3 W1 115.8(3) 4_554 3
O1 U3 W1 33.0(3) 3 3
O12 U3 W1 168.9(4) . 3
O3 U3 U1 92.6(4) . 3_455
O5 U3 U1 89.9(4) . 3_455
O7 U3 U1 29.9(4) 3_455 3_455
O11 U3 U1 103.9(4) 3 3_455
O10 U3 U1 173.1(3) 4_554 3_455
O1 U3 U1 38.2(3) 3 3_455
O12 U3 U1 98.0(4) . 3_455
W1 U3 U1 71.13(2) 3 3_455
O3 U3 U2 92.9(5) . .
O5 U3 U2 84.9(5) . .
O7 U3 U2 30.1(4) 3_455 .
O11 U3 U2 162.9(4) 3 .
O10 U3 U2 113.5(3) 4_554 .
O1 U3 U2 97.8(3) 3 .
O12 U3 U2 38.4(4) . .
W1 U3 U2 130.71(3) 3 .
U1 U3 U2 59.597(19) 3_455 .
O3 U3 Rb1 34.7(5) . 3_455
O5 U3 Rb1 145.2(5) . 3_455
O7 U3 Rb1 54.8(4) 3_455 3_455
O11 U3 Rb1 115.4(4) 3 3_455
O10 U3 Rb1 114.9(4) 4_554 3_455
O1 U3 Rb1 79.7(3) 3 3_455
O12 U3 Rb1 78.0(4) . 3_455
W1 U3 Rb1 94.58(6) 3 3_455
U1 U3 Rb1 62.86(6) 3_455 3_455
U2 U3 Rb1 63.18(6) . 3_455
O13 W1 O10 98.3(6) . .
O13 W1 O4 97.5(6) . .
O10 W1 O4 94.4(6) . .
O13 W1 O1 100.1(6) . .
O10 W1 O1 96.3(6) . .
O4 W1 O1 157.9(6) . .
O13 W1 O11 98.6(6) . .
O10 W1 O11 163.1(6) . .
O4 W1 O11 84.5(6) . .
O1 W1 O11 79.6(6) . .
O13 W1 O8 177.9(6) . .
O10 W1 O8 82.5(6) . .
O4 W1 O8 80.5(6) . .
O1 W1 O8 81.8(6) . .
O11 W1 O8 80.7(6) . .
O13 W1 U3 96.0(5) . 3_445
O10 W1 U3 138.1(4) . 3_445
O4 W1 U3 122.5(4) . 3_445
O1 W1 U3 42.3(4) . 3_445
O11 W1 U3 38.1(4) . 3_445
O8 W1 U3 84.7(4) . 3_445
O13 W1 U2 96.2(4) . .
O10 W1 U2 137.2(4) . .
O4 W1 U2 43.7(4) . .
O1 W1 U2 120.4(4) . .
O11 W1 U2 41.3(4) . .
O8 W1 U2 81.9(4) . .
U3 W1 U2 79.41(3) 3_445 .
O17 Rb1 O14 97.6(8) 1_645 3_545
O17 Rb1 O17 165.2(7) 1_645 2_655
O14 Rb1 O17 69.6(8) 3_545 2_655
O17 Rb1 O9 128.3(8) 1_645 .
O14 Rb1 O9 130.6(5) 3_545 .
O17 Rb1 O9 66.3(8) 2_655 .
O17 Rb1 O15 56.7(8) 1_645 3_545
O14 Rb1 O15 141.2(5) 3_545 3_545
O17 Rb1 O15 129.5(8) 2_655 3_545
O9 Rb1 O15 85.9(4) . 3_545
O17 Rb1 O6 124.8(8) 1_645 2_655
O14 Rb1 O6 76.1(5) 3_545 2_655
O17 Rb1 O6 60.7(8) 2_655 2_655
O9 Rb1 O6 63.8(4) . 2_655
O15 Rb1 O6 141.5(4) 3_545 2_655
O17 Rb1 O3 59.0(8) 1_645 3_545
O14 Rb1 O3 113.5(4) 3_545 3_545
O17 Rb1 O3 132.0(8) 2_655 3_545
O9 Rb1 O3 82.2(4) . 3_545
O15 Rb1 O3 79.9(4) 3_545 3_545
O6 Rb1 O3 73.4(4) 2_655 3_545
O17 Rb1 O12 111.1(8) 1_645 4_545
O14 Rb1 O12 83.7(4) 3_545 4_545
O17 Rb1 O12 61.5(8) 2_655 4_545
O9 Rb1 O12 94.0(4) . 4_545
O15 Rb1 O12 80.6(4) 3_545 4_545
O6 Rb1 O12 122.2(4) 2_655 4_545
O3 Rb1 O12 160.3(4) 3_545 4_545
O17 Rb1 O2 55.1(8) 1_645 3_545
O14 Rb1 O2 55.8(4) 3_545 3_545
O17 Rb1 O2 118.2(8) 2_655 3_545
O9 Rb1 O2 134.1(4) . 3_545
O15 Rb1 O2 111.5(4) 3_545 3_545
O6 Rb1 O2 79.0(4) 2_655 3_545
O3 Rb1 O2 61.2(4) 3_545 3_545
O12 Rb1 O2 129.7(4) 4_545 3_545
O17 Rb1 O8 47.0(8) 1_645 1_645
O14 Rb1 O8 77.5(4) 3_545 1_645
O17 Rb1 O8 120.6(8) 2_655 1_645
O9 Rb1 O8 145.7(4) . 1_645
O15 Rb1 O8 63.7(4) 3_545 1_645
O6 Rb1 O8 150.5(4) 2_655 1_645
O3 Rb1 O8 106.0(4) 3_545 1_645
O12 Rb1 O8 67.0(4) 4_545 1_645
O2 Rb1 O8 75.4(4) 3_545 1_645
O17 Rb1 O7 78.3(8) 1_645 .
O14 Rb1 O7 161.7(4) 3_545 .
O17 Rb1 O7 116.2(8) 2_655 .
O9 Rb1 O7 50.0(4) . .
O15 Rb1 O7 50.0(4) 3_545 .
O6 Rb1 O7 91.5(4) 2_655 .
O3 Rb1 O7 49.1(4) 3_545 .
O12 Rb1 O7 114.5(4) 4_545 .
O2 Rb1 O7 109.2(4) 3_545 .
O8 Rb1 O7 110.6(4) 1_645 .
O17 Rb1 U1 108.8(8) 1_645 .
O14 Rb1 U1 148.0(3) 3_545 .
O17 Rb1 U1 85.7(7) 2_655 .
O9 Rb1 U1 19.5(3) . .
O15 Rb1 U1 70.5(3) 3_545 .
O6 Rb1 U1 74.1(3) 2_655 .
O3 Rb1 U1 68.4(3) 3_545 .
O12 Rb1 U1 102.6(3) 4_545 .
O2 Rb1 U1 127.6(3) 3_545 .
O8 Rb1 U1 134.0(3) 1_645 .
O7 Rb1 U1 30.5(2) . .
W1 O1 U3 104.7(6) . 3_445
W1 O1 U1 151.1(7) . 1_455
U3 O1 U1 103.6(5) 3_445 1_455
U1 O2 Rb1 110.1(6) . 3_455
U3 O3 Rb1 125.9(7) . 3_455
W1 O4 U1 151.9(8) . 3_455
W1 O4 U2 105.3(6) . .
U1 O4 U2 101.1(5) 3_455 .
U3 O5 U1 157.8(8) . 4_454
U2 O6 Rb1 173.3(8) . 2_454
U1 O7 U3 120.2(7) . 3_545
U1 O7 U2 118.0(7) . 3_545
U3 O7 U2 120.6(6) 3_545 3_545
U1 O7 Rb1 92.5(5) . .
U3 O7 Rb1 95.5(5) 3_545 .
U2 O7 Rb1 92.8(5) 3_545 .
W1 O8 Rb1 106.5(6) . 1_465
U1 O9 Rb1 126.6(7) . .
W1 O10 U3 139.3(7) . 4_455
W1 O11 U3 108.5(6) . 3_445
W1 O11 U2 104.8(6) . .
U3 O11 U2 146.7(7) 3_445 .
U3 O12 U2 103.5(6) . .
U3 O12 Rb1 116.3(6) . 4_444
U2 O12 Rb1 126.5(6) . 4_444
W1 O13 U2 144.6(7) . 2
U1 O14 Rb1 106.1(5) . 3_455
U2 O15 Rb1 127.8(7) . 3_455
Rb1 O17 Rb1 162.6(15) 1_465 2_454

loop_
_geom_bond_atom_site_label_1
_geom_bond_atom_site_label_2
_geom_bond_distance
_geom_bond_site_symmetry_2
U1 O2 1.754(16) .
U1 O9 1.785(16) .
U1 O7 2.175(14) .
U1 O5 2.401(15) 4
U1 O1 2.403(14) 1_655
U1 O4 2.422(15) 3_545
U1 O14 2.533(16) .
U1 U3 3.7749(11) 3_545
U1 U2 3.7848(11) 3_545
U1 Rb1 4.284(5) .
U1 Rb1 4.346(5) 3_455
U2 O6 1.792(16) .
U2 O15 1.813(15) .
U2 O7 2.241(16) 3_455
U2 O13 2.365(14) 2_554
U2 O11 2.365(15) .
U2 O12 2.452(15) .
U2 O4 2.481(14) .
U2 W1 3.4663(12) .
U2 U1 3.7848(11) 3_455
U2 U3 3.8404(11) .
U2 Rb1 4.331(5) 3_455
U3 O3 1.798(15) .
U3 O5 1.850(15) .
U3 O7 2.180(15) 3_455
U3 O11 2.251(15) 3
U3 O10 2.304(13) 4_554
U3 O1 2.402(14) 3
U3 O12 2.440(16) .
U3 W1 3.4547(12) 3
U3 U1 3.7749(11) 3_455
U3 Rb1 4.380(5) 3_455
W1 O13 1.769(15) .
W1 O10 1.843(14) .
W1 O4 1.853(15) .
W1 O1 1.946(15) .
W1 O11 2.002(14) .
W1 O8 2.282(17) .
W1 U3 3.4548(12) 3_445
Rb1 O17 2.83(4) 1_645
Rb1 O14 2.897(17) 3_545
Rb1 O17 2.90(4) 2_655
Rb1 O9 2.972(16) .
Rb1 O15 2.976(16) 3_545
Rb1 O6 3.033(17) 2_655
Rb1 O3 3.077(15) 3_545
Rb1 O12 3.265(17) 4_545
Rb1 O2 3.418(16) 3_545
Rb1 O8 3.588(18) 1_645
Rb1 O7 3.597(16) .
O1 U3 2.402(14) 3_445
O1 U1 2.403(14) 1_455
O2 Rb1 3.418(16) 3_455
O3 Rb1 3.077(15) 3_455
O4 U1 2.421(15) 3_455
O5 U1 2.401(15) 4_454
O6 Rb1 3.033(17) 2_454
O7 U3 2.180(15) 3_545
O7 U2 2.241(15) 3_545
O8 Rb1 3.588(18) 1_465
O10 U3 2.304(13) 4_455
O11 U3 2.251(15) 3_445
O12 Rb1 3.265(17) 4_444
O13 U2 2.365(14) 2
O14 Rb1 2.897(17) 3_455
O15 Rb1 2.976(16) 3_455
O17 Rb1 2.83(4) 1_465
O17 Rb1 2.90(4) 2_454
